data_2243178
loop_
_publ_author_name
'Pham, Chien Thang'
'Mac, Dinh Hung'
'Bui, Thai Thanh Thu'

_publ_section_title
;
 Crystal structures of
 2-(2-bromo-5-fluorophenyl)-8-ethoxy-3-nitro-2<i>H</i>-thiochromene and
 2-(2-bromo-5-fluorophenyl)-7-methoxy-3-nitro-2<i>H</i>-thiochromene
;
_journal_coeditor_code VM2223
_journal_issue 11
_journal_name_full 'Acta Crystallographica Section E'
_journal_page_first 1783
_journal_page_last 1786
_journal_paper_doi 10.1107/S2056989019014178
_journal_volume 75
_journal_year 2019
_chemical_formula_iupac 'C16 H11 Br F N O3 S'
_chemical_formula_moiety 'C16 H11 Br F N O3 S'
_chemical_formula_sum 'C16 H11 Br F N O3 S'
_chemical_formula_weight 396.23
_chemical_name_systematic
;
2-(2-Bromo-5-fluorophenyl)-7-methoxy-3-nitro-2<i>H</i>-thiochromene
;
_space_group_crystal_system monoclinic
_space_group_IT_number 14
_space_group_name_Hall '-P 2ybc'
_space_group_name_H-M_alt 'P 1 21/c 1'
_symmetry_space_group_name_Hall '-P 2ybc'
_symmetry_space_group_name_H-M 'P 1 21/c 1'
_atom_sites_solution_hydrogens geom
_atom_sites_solution_primary dual
_audit_creation_method
;
Olex2 1.2
(compiled 2018.05.29 svn.r3508 for OlexSys, GUI svn.r5506)
;
_cell_angle_alpha 90
_cell_angle_beta 106.016(2)
_cell_angle_gamma 90
_cell_formula_units_Z 4
_cell_length_a 7.6231(4)
_cell_length_b 17.3484(8)
_cell_length_c 11.8345(6)
_cell_measurement_reflns_used 9945
_cell_measurement_temperature 273.15
_cell_measurement_theta_max 28.32
_cell_measurement_theta_min 2.95
_cell_volume 1504.35(13)
_computing_cell_refinement
;
SAINT (Bruker, 2013)
;
_computing_data_collection
;
APEX2 (Bruker, 2013)
;
_computing_data_reduction
;
SAINT (Bruker, 2013)
;
_computing_molecular_graphics
;
OLEX2 (Dolomanov <i>et al.</i>,  2009)
;
_computing_publication_material
;
OLEX2 (Dolomanov <i>et al.</i>,  2009)
;
_computing_structure_refinement
;
SHELXL2014 (Sheldrick, 2015b)
;
_computing_structure_solution
;
SHELXT (Sheldrick, 2015a)
;
_diffrn_ambient_temperature 273.15
_diffrn_measured_fraction_theta_full 0.999
_diffrn_measured_fraction_theta_max 0.990
_diffrn_measurement_device_type 'Bruker D8 Quest CMOS'
_diffrn_measurement_method '\f and \w scans'
_diffrn_radiation_type MoK\a
_diffrn_radiation_wavelength 0.71073
_diffrn_reflns_av_R_equivalents 0.0321
_diffrn_reflns_av_unetI/netI 0.0197
_diffrn_reflns_limit_h_max 10
_diffrn_reflns_limit_h_min -10
_diffrn_reflns_limit_k_max 23
_diffrn_reflns_limit_k_min -23
_diffrn_reflns_limit_l_max 15
_diffrn_reflns_limit_l_min -15
_diffrn_reflns_number 31660
_diffrn_reflns_theta_full 25.242
_diffrn_reflns_theta_max 28.405
_diffrn_reflns_theta_min 2.953
_diffrn_standards_number 0
_exptl_absorpt_coefficient_mu 2.896
_exptl_absorpt_correction_T_max 0.7457
_exptl_absorpt_correction_T_min 0.5988
_exptl_absorpt_correction_type multi-scan
_exptl_absorpt_process_details
;
(SADABS; Bruker, 2016)
;
_exptl_crystal_colour yellow
_exptl_crystal_density_diffrn 1.749
_exptl_crystal_description block
_exptl_crystal_F_000 792
_exptl_crystal_size_max 0.299
_exptl_crystal_size_mid 0.218
_exptl_crystal_size_min 0.107
_refine_diff_density_max 0.523
_refine_diff_density_min -0.490
_refine_ls_extinction_method none
_refine_ls_goodness_of_fit_ref 1.043
_refine_ls_hydrogen_treatment constr
_refine_ls_matrix_type full
_refine_ls_number_parameters 209
_refine_ls_number_reflns 3745
_refine_ls_number_restraints 0
_refine_ls_restrained_S_all 1.043
_refine_ls_R_factor_all 0.0439
_refine_ls_R_factor_gt 0.0288
_refine_ls_shift/su_max 0.001
_refine_ls_shift/su_mean 0.000
_refine_ls_structure_factor_coef Fsqd
_refine_ls_weighting_details 'w=1/[\s^2^(Fo^2^)+(0.0274P)^2^+0.9845P] where P=(Fo^2^+2Fc^2^)/3'
_refine_ls_weighting_scheme calc
_refine_ls_wR_factor_gt 0.0637
_refine_ls_wR_factor_ref 0.0700
_reflns_number_gt 3018
_reflns_number_total 3745
_reflns_threshold_expression 'I > 2\s(I)'
_cod_data_source_file vm2223sup1.cif
_cod_data_source_block B
_cod_database_code 2243178
_shelx_space_group_comment
;
The symmetry employed for this shelxl refinement is uniquely defined
by the following loop, which should always be used as a source of
symmetry information in preference to the above space-group names.
They are only intended as comments.
;
_shelx_estimated_absorpt_t_min 0.478
_shelx_estimated_absorpt_t_max 0.747

loop_
_space_group_symop_operation_xyz
'x, y, z'
'-x, y+1/2, -z+1/2'
'-x, -y, -z'
'x, -y-1/2, z-1/2'

loop_
_atom_site_type_symbol
_atom_site_label
_atom_site_fract_x
_atom_site_fract_y
_atom_site_fract_z
_atom_site_U_iso_or_equiv
_atom_site_adp_type
_atom_site_calc_flag
_atom_site_occupancy
Br Br1 0.57090(3) 0.36398(2) 0.38157(2) 0.04708(9) Uani d 1
S S1 0.52686(6) 0.31114(3) 0.66185(4) 0.03212(11) Uani d 1
F F4 1.0275(2) 0.57875(8) 0.73645(12) 0.0538(4) Uani d 1
O O3 0.2529(2) 0.42250(10) 0.96347(13) 0.0458(4) Uani d 1
O O2 1.1678(2) 0.23148(10) 0.82659(17) 0.0550(4) Uani d 1
O O1 1.0798(2) 0.26267(11) 0.64265(15) 0.0545(4) Uani d 1
N N8 1.0577(2) 0.26017(10) 0.74190(18) 0.0383(4) Uani d 1
C C6 0.7901(2) 0.40495(10) 0.61148(16) 0.0265(4) Uani d 1
C C1 0.7106(3) 0.43164(11) 0.49777(16) 0.0306(4) Uani d 1
C C8 0.8921(3) 0.29553(11) 0.75735(17) 0.0307(4) Uani d 1
C C7 0.7581(3) 0.32337(11) 0.64724(16) 0.0289(4) Uani d 1
H H7 0.7692 0.2893 0.5835 0.035 Uiso calc 1
C C11 0.5550(3) 0.34811(11) 0.80401(16) 0.0288(4) Uani d 1
C C12 0.4044(3) 0.37801(11) 0.83133(17) 0.0325(4) Uani d 1
H H12 0.2966 0.3854 0.7721 0.039 Uiso calc 1
C C10 0.7218(3) 0.33978(11) 0.89180(17) 0.0311(4) Uani d 1
C C5 0.8972(3) 0.45668(11) 0.69165(16) 0.0300(4) Uani d 1
H H5 0.9539 0.4411 0.7682 0.036 Uiso calc 1
C C2 0.7313(3) 0.50680(13) 0.46588(18) 0.0375(5) Uani d 1
H H2 0.6742 0.5232 0.3898 0.045 Uiso calc 1
C C9 0.8784(3) 0.30534(11) 0.86622(17) 0.0338(4) Uani d 1
H H9 0.9746 0.2892 0.9287 0.041 Uiso calc 1
C C4 0.9184(3) 0.53081(12) 0.65674(18) 0.0349(4) Uani d 1
C C14 0.5759(3) 0.39037(13) 1.03475(18) 0.0385(5) Uani d 1
H H14 0.5829 0.4043 1.1118 0.046 Uiso calc 1
C C15 0.7271(3) 0.36263(12) 1.00596(17) 0.0361(4) Uani d 1
H H15 0.8368 0.3589 1.0646 0.043 Uiso calc 1
C C13 0.4121(3) 0.39734(12) 0.94672(18) 0.0347(4) Uani d 1
C C3 0.8361(3) 0.55789(12) 0.54603(19) 0.0386(5) Uani d 1
H H3 0.8503 0.6088 0.5256 0.046 Uiso calc 1
C C16 0.2464(4) 0.43592(16) 1.0811(2) 0.0534(6) Uani d 1
H H16A 0.1254 0.4515 1.0807 0.080 Uiso calc 1
H H16B 0.3313 0.4759 1.1157 0.080 Uiso calc 1
H H16C 0.2781 0.3894 1.1261 0.080 Uiso calc 1

loop_
_atom_site_aniso_label
_atom_site_aniso_U_11
_atom_site_aniso_U_22
_atom_site_aniso_U_33
_atom_site_aniso_U_12
_atom_site_aniso_U_13
_atom_site_aniso_U_23
Br1 0.05237(15) 0.05020(14) 0.03012(11) -0.00306(11) -0.00293(9) -0.00516(9)
S1 0.0285(2) 0.0376(3) 0.0274(2) -0.0057(2) 0.00289(18) -0.00232(19)
F4 0.0685(9) 0.0376(7) 0.0489(8) -0.0167(7) 0.0057(7) -0.0092(6)
O3 0.0422(9) 0.0591(10) 0.0385(8) 0.0009(7) 0.0153(7) -0.0034(7)
O2 0.0376(9) 0.0477(10) 0.0733(12) 0.0126(7) 0.0044(8) 0.0180(9)
O1 0.0390(9) 0.0724(12) 0.0530(10) 0.0034(8) 0.0143(8) -0.0143(9)
N8 0.0301(9) 0.0276(8) 0.0544(11) -0.0014(7) 0.0066(8) -0.0011(8)
C6 0.0260(9) 0.0271(9) 0.0274(9) 0.0028(7) 0.0091(7) 0.0009(7)
C1 0.0301(9) 0.0346(10) 0.0264(9) 0.0027(8) 0.0068(7) -0.0023(8)
C8 0.0278(9) 0.0244(9) 0.0371(10) -0.0008(7) 0.0044(8) 0.0026(8)
C7 0.0290(9) 0.0277(9) 0.0287(9) 0.0002(8) 0.0059(7) -0.0012(7)
C11 0.0319(10) 0.0275(9) 0.0250(9) -0.0046(7) 0.0046(7) 0.0031(7)
C12 0.0302(9) 0.0353(10) 0.0291(9) -0.0052(8) 0.0032(8) 0.0031(8)
C10 0.0339(10) 0.0275(9) 0.0281(9) -0.0027(8) 0.0019(8) 0.0059(7)
C5 0.0326(10) 0.0312(10) 0.0257(9) 0.0012(8) 0.0070(7) -0.0004(8)
C2 0.0422(11) 0.0393(11) 0.0309(10) 0.0086(9) 0.0099(9) 0.0083(9)
C9 0.0318(10) 0.0301(10) 0.0341(10) -0.0011(8) 0.0000(8) 0.0073(8)
C4 0.0378(11) 0.0312(10) 0.0362(10) -0.0032(8) 0.0114(8) -0.0058(8)
C14 0.0479(12) 0.0390(11) 0.0272(10) -0.0054(10) 0.0081(9) -0.0003(8)
C15 0.0381(11) 0.0369(11) 0.0273(9) -0.0032(9) -0.0010(8) 0.0042(8)
C13 0.0370(11) 0.0341(10) 0.0341(10) -0.0042(9) 0.0115(8) 0.0020(8)
C3 0.0469(12) 0.0295(10) 0.0421(11) 0.0029(9) 0.0169(10) 0.0051(9)
C16 0.0579(15) 0.0655(16) 0.0437(13) -0.0029(13) 0.0256(12) -0.0042(12)

loop_
_atom_type_symbol
_atom_type_description
_atom_type_scat_dispersion_real
_atom_type_scat_dispersion_imag
_atom_type_scat_source
C C 0.0033 0.0016 'International Tables Vol C Tables 4.2.6.8 and 6.1.1.4'
H H 0.0000 0.0000 'International Tables Vol C Tables 4.2.6.8 and 6.1.1.4'
Br Br -0.2901 2.4595 'International Tables Vol C Tables 4.2.6.8 and 6.1.1.4'
F F 0.0171 0.0103 'International Tables Vol C Tables 4.2.6.8 and 6.1.1.4'
N N 0.0061 0.0033 'International Tables Vol C Tables 4.2.6.8 and 6.1.1.4'
O O 0.0106 0.0060 'International Tables Vol C Tables 4.2.6.8 and 6.1.1.4'
S S 0.1246 0.1234 'International Tables Vol C Tables 4.2.6.8 and 6.1.1.4'

loop_
_geom_angle_atom_site_label_1
_geom_angle_atom_site_label_2
_geom_angle_atom_site_label_3
_geom_angle
C11 S1 C7 100.47(9)
C13 O3 C16 117.99(18)
O2 N8 O1 123.58(19)
O2 N8 C8 119.36(19)
O1 N8 C8 117.04(17)
C1 C6 C7 121.27(17)
C1 C6 C5 117.40(17)
C5 C6 C7 121.32(16)
C6 C1 Br1 120.14(15)
C2 C1 Br1 118.09(15)
C2 C1 C6 121.77(18)
N8 C8 C7 115.63(17)
C9 C8 N8 118.44(18)
C9 C8 C7 125.74(18)
S1 C7 H7 107.0
C6 C7 S1 111.58(13)
C6 C7 H7 107.0
C8 C7 S1 108.90(13)
C8 C7 C6 114.88(15)
C8 C7 H7 107.0
C12 C11 S1 118.22(14)
C12 C11 C10 120.41(18)
C10 C11 S1 121.01(15)
C11 C12 H12 119.7
C11 C12 C13 120.61(18)
C13 C12 H12 119.7
C11 C10 C9 121.27(18)
C15 C10 C11 117.59(19)
C15 C10 C9 121.07(18)
C6 C5 H5 120.2
C4 C5 C6 119.55(18)
C4 C5 H5 120.2
C1 C2 H2 119.8
C1 C2 C3 120.50(19)
C3 C2 H2 119.8
C8 C9 C10 123.18(18)
C8 C9 H9 118.4
C10 C9 H9 118.4
F4 C4 C5 117.72(18)
F4 C4 C3 119.08(19)
C3 C4 C5 123.20(19)
C15 C14 H14 120.5
C15 C14 C13 118.98(19)
C13 C14 H14 120.5
C10 C15 H15 118.8
C14 C15 C10 122.39(19)
C14 C15 H15 118.8
O3 C13 C12 115.12(18)
O3 C13 C14 124.95(19)
C12 C13 C14 119.93(19)
C2 C3 H3 121.2
C4 C3 C2 117.55(19)
C4 C3 H3 121.2
O3 C16 H16A 109.5
O3 C16 H16B 109.5
O3 C16 H16C 109.5
H16A C16 H16B 109.5
H16A C16 H16C 109.5
H16B C16 H16C 109.5

loop_
_geom_bond_atom_site_label_1
_geom_bond_atom_site_label_2
_geom_bond_distance
Br1 C1 1.8961(19)
S1 C7 1.8307(19)
S1 C11 1.7574(19)
F4 C4 1.357(2)
O3 C13 1.355(3)
O3 C16 1.426(3)
O2 N8 1.221(2)
O1 N8 1.232(2)
N8 C8 1.460(3)
C6 C1 1.394(3)
C6 C7 1.516(3)
C6 C5 1.395(3)
C1 C2 1.379(3)
C8 C7 1.497(3)
C8 C9 1.332(3)
C7 H7 0.9800
C11 C12 1.377(3)
C11 C10 1.410(3)
C12 H12 0.9300
C12 C13 1.392(3)
C10 C9 1.440(3)
C10 C15 1.398(3)
C5 H5 0.9300
C5 C4 1.374(3)
C2 H2 0.9300
C2 C3 1.380(3)
C9 H9 0.9300
C4 C3 1.370(3)
C14 H14 0.9300
C14 C15 1.376(3)
C14 C13 1.393(3)
C15 H15 0.9300
C3 H3 0.9300
C16 H16A 0.9600
C16 H16B 0.9600
C16 H16C 0.9600

loop_
_geom_hbond_atom_site_label_D
_geom_hbond_atom_site_label_H
_geom_hbond_atom_site_label_A
_geom_hbond_site_symmetry_D
_geom_hbond_site_symmetry_H
_geom_hbond_site_symmetry_A
_geom_hbond_distance_DH
_geom_hbond_distance_HA
_geom_hbond_distance_DA
_geom_hbond_angle_DHA
_geom_hbond_publ_flag
C9 H9 O1 1_555 1_555 4_566 0.93 2.60 3.418(3) 148 y
C15 H15 F4 1_555 1_555 3_767 0.93 2.54 3.268(2) 136 y
C16 C16B Cg3 1_555 1_555 3_667 0.96 2.86 3.668(3) 143 y

_cod_database_fobs_code 2243178
